data_7030939
loop_
_publ_author_name
'Zamora, Matthew T.'
'Johnson, Kevin R. D.'
'H\"anninen, Mikko M'
'Hayes, Paul G.'

_publ_section_title
;
 Differences in the cyclometalation reactivity of
 bisphosphinimine-supported organo-rare earth complexes.
;
_journal_issue 28
_journal_name_full 'Dalton transactions (Cambridge, England : 2003)'
_journal_page_first 10739
_journal_page_last 10750
_journal_paper_doi 10.1039/c4dt00863d
_journal_volume 43
_journal_year 2014
_chemical_formula_moiety 'C92 H87 N6 P4 Sm'
_chemical_formula_sum 'C92 H87 N6 P4 Sm'
_chemical_formula_weight 1550.90
_chemical_name_systematic
;
 ?
;
_space_group_crystal_system triclinic
_space_group_IT_number 2
_space_group_name_Hall '-P 1'
_space_group_name_H-M_alt 'P -1'
_symmetry_space_group_name_Hall '-P 1'
_symmetry_space_group_name_H-M 'P -1'
_atom_sites_solution_hydrogens geom
_atom_sites_solution_primary heavy
_audit_creation_date 2014-03-05
_audit_creation_method
;
Olex2 1.2
(compiled 2014.02.28 svn.r2899 for OlexSys, GUI svn.r4781)
;
_cell_angle_alpha 104.3038(9)
_cell_angle_beta 101.2213(9)
_cell_angle_gamma 95.5028(9)
_cell_formula_units_Z 2
_cell_length_a 12.3595(11)
_cell_length_b 13.8452(12)
_cell_length_c 24.642(2)
_cell_measurement_reflns_used 9233
_cell_measurement_temperature 173
_cell_measurement_theta_max 25.939
_cell_measurement_theta_min 2.272
_cell_volume 3961.7(6)
_computing_data_reduction 'SAINT v8.34A (Bruker, 2013)'
_computing_molecular_graphics 'Olex2 (Dolomanov et al., 2009)'
_computing_publication_material 'Olex2 (Dolomanov et al., 2009)'
_computing_structure_refinement 'ShelXL (Sheldrick, 2008)'
_computing_structure_solution 'ShelXS (Sheldrick, 2008)'
_diffrn_ambient_temperature 173
_diffrn_measured_fraction_theta_full 0.997
_diffrn_measured_fraction_theta_max 0.997
_diffrn_measurement_device_type 'Bruker APEX-II CCD'
_diffrn_measurement_method '\f and \w scans'
_diffrn_radiation_type MoK\a
_diffrn_radiation_wavelength 0.71073
_diffrn_reflns_av_R_equivalents 0.0905
_diffrn_reflns_av_unetI/netI 0.0724
_diffrn_reflns_Laue_measured_fraction_full 0.997
_diffrn_reflns_Laue_measured_fraction_max 0.997
_diffrn_reflns_limit_h_max 15
_diffrn_reflns_limit_h_min -15
_diffrn_reflns_limit_k_max 17
_diffrn_reflns_limit_k_min -17
_diffrn_reflns_limit_l_max 30
_diffrn_reflns_limit_l_min -30
_diffrn_reflns_number 56897
_diffrn_reflns_point_group_measured_fraction_full 0.997
_diffrn_reflns_point_group_measured_fraction_max 0.997
_diffrn_reflns_theta_full 25.000
_diffrn_reflns_theta_max 25.000
_diffrn_reflns_theta_min 0.875
_diffrn_standards_number 0
_exptl_absorpt_coefficient_mu 0.872
_exptl_absorpt_correction_T_max 0.7454
_exptl_absorpt_correction_T_min 0.6870
_exptl_absorpt_correction_type multi-scan
_exptl_absorpt_process_details
;
SADABS-2012/1 (Bruker,2012) was used for absorption correction.
wR2(int) was 0.0674 before and 0.0454 after correction.
The Ratio of minimum to maximum transmission is 0.9217.
The \l/2 correction factor is 0.0015.
;
_exptl_crystal_colour 'light red'
_exptl_crystal_colour_modifier light
_exptl_crystal_colour_primary red
_exptl_crystal_density_diffrn 1.300
_exptl_crystal_description block
_exptl_crystal_F_000 1606
_exptl_crystal_size_max 0.3
_exptl_crystal_size_mid 0.24
_exptl_crystal_size_min 0.16
_refine_diff_density_max 1.579
_refine_diff_density_min -0.581
_refine_diff_density_rms 0.089
_refine_ls_extinction_method none
_refine_ls_goodness_of_fit_ref 0.993
_refine_ls_hydrogen_treatment constr
_refine_ls_matrix_type full
_refine_ls_number_parameters 993
_refine_ls_number_reflns 13911
_refine_ls_number_restraints 66
_refine_ls_restrained_S_all 1.044
_refine_ls_R_factor_all 0.0487
_refine_ls_R_factor_gt 0.0384
_refine_ls_shift/su_max 0.001
_refine_ls_shift/su_mean 0.000
_refine_ls_structure_factor_coef Fsqd
_refine_ls_weighting_details 'w=1/[\s^2^(Fo^2^)+(0.0533P)^2^] where P=(Fo^2^+2Fc^2^)/3'
_refine_ls_weighting_scheme calc
_refine_ls_wR_factor_gt 0.0931
_refine_ls_wR_factor_ref 0.0965
_reflns_Friedel_coverage 0.000
_reflns_number_gt 11555
_reflns_number_total 13911
_reflns_threshold_expression 'I > 2\s(I)'
_cod_data_source_file c4dt00863d1.cif
_cod_data_source_block 4_ph14006_01m
_cod_depositor_comments 'Adding full bibliography for 7030936--7030940.cif.'
_cod_original_cell_volume 3961.6(6)
_cod_database_code 7030939
_shelxl_version_number 2013-4
_shelx_space_group_comment
;
The symmetry employed for this shelxl refinement is uniquely defined
by the following loop, which should always be used as a source of
symmetry information in preference to the above space-group names.
They are only intended as comments.
;
_olex2_refinement_description
;
1. Fixed Uiso
 At 1.2 times of:
  All C(H) groups
 At 1.5 times of:
  All C(H,H,H) groups
2. Shared sites
{C5A, C5B}
{C6A, C6B}
{C7A, C7B}
{C11A, C11B}
{C14A, C14B}
{C44A, C44B}
{C85A, C85B}
3. Restrained planarity
 C5A, C6A, C7A, C8A, C9A, C10A
 with sigma of 0.05
 C5B, C6B, C7B, C8B, C9B, C10B
 with sigma of 0.05
4. Uiso/Uaniso restraints and constraints
Uanis(C75) \\sim Ueq, Uanis(C76) \\sim Ueq, Uanis(C77) \\sim Ueq: with sigma of
0.005 and sigma for terminal atoms of 0.005
Uanis(C36) \\sim Ueq, Uanis(C37) \\sim Ueq: with sigma of 0.003 and sigma for
terminal atoms of 0.005
Uanis(C86A) \\sim Ueq, Uanis(C87A) \\sim Ueq: with sigma of 0.002 and sigma for
terminal atoms of 0.004
Uanis(C46A) \\sim Ueq, Uanis(C95) \\sim Ueq, Uanis(C96) \\sim Ueq: with sigma
of 0.001 and sigma for terminal atoms of 0.005
Uanis(C5A) = Uanis(C5B)
Uanis(C6A) = Uanis(C6B)
Uanis(C7A) = Uanis(C7B)
Uanis(C11A) = Uanis(C11B)
Uanis(C85A) = Uanis(C85B)
Uanis(C44B) = Uanis(C44A)
Uanis(C14A) = Uanis(C14B)
5. Others
 Sof(C11B)=Sof(C12B)=Sof(H12B)=Sof(C13B)=Sof(H13B)=Sof(C14B)=Sof(H14B)=
 Sof(C15B)=Sof(H15B)=Sof(C16B)=Sof(H16B)=1-FVAR(1)
 Sof(C11A)=Sof(C12A)=Sof(H12A)=Sof(C13A)=Sof(H13A)=Sof(C14A)=Sof(H14A)=
 Sof(C15A)=Sof(H15A)=Sof(C16A)=Sof(H16A)=FVAR(1)
 Sof(C8B)=Sof(H8B)=Sof(C5B)=Sof(C6B)=Sof(H6B)=Sof(C7B)=Sof(H7B)=Sof(C9B)=
 Sof(H9B)=Sof(C10B)=Sof(H10B)=1-FVAR(2)
 Sof(C5A)=Sof(C6A)=Sof(H6A)=Sof(C7A)=Sof(H7A)=Sof(C9A)=Sof(H9A)=Sof(C10A)=
 Sof(H10A)=Sof(C8A)=Sof(H8A)=FVAR(2)
 Sof(C85B)=Sof(H85B)=Sof(C86B)=Sof(H86D)=Sof(H86E)=Sof(H86F)=Sof(C87B)=
 Sof(H87D)=Sof(H87E)=Sof(H87F)=1-FVAR(3)
 Sof(C85A)=Sof(H85A)=Sof(C86A)=Sof(H86A)=Sof(H86B)=Sof(H86C)=Sof(C87A)=
 Sof(H87A)=Sof(H87B)=Sof(H87C)=FVAR(3)
 Sof(C46B)=Sof(H46D)=Sof(H46E)=Sof(H46F)=Sof(C45B)=Sof(H45D)=Sof(H45E)=
 Sof(H45F)=Sof(C44B)=Sof(H44B)=1-FVAR(4)
 Sof(C46A)=Sof(H46A)=Sof(H46B)=Sof(H46C)=Sof(C44A)=Sof(H44A)=Sof(C45A)=
 Sof(H45A)=Sof(H45B)=Sof(H45C)=FVAR(4)
6.a Ternary CH refined with riding coordinates:
 C35(H35), C85A(H85A), C94(H94), C85B(H85B), C44A(H44A), C44B(H44B)
6.b Aromatic/amide H refined with riding coordinates:
 C2(H2), C3(H3), C18(H18), C19(H19), C20(H20), C21(H21), C22(H22), C24(H24),
 C25(H25), C26(H26), C27(H27), C28(H28), C30(H30), C31(H31), C33(H33), C39(H39),
  C40(H40), C42(H42), C43(H43), C52(H52), C53(H53), C56(H56), C57(H57),
 C58(H58), C59(H59), C60(H60), C62(H62), C63(H63), C64(H64), C65(H65), C66(H66),
  C68(H68), C69(H69), C70(H70), C71(H71), C72(H72), C74(H74), C75(H75),
 C76(H76), C77(H77), C78(H78), C80(H80), C81(H81), C83(H83), C84(H84), C89(H89),
  C90(H90), C92(H92), C93(H93), C12A(H12A), C13A(H13A), C14A(H14A), C15A(H15A),
 C16A(H16A), C12B(H12B), C13B(H13B), C14B(H14B), C15B(H15B), C16B(H16B),
 C6A(H6A), C7A(H7A), C8B(H8B), C9A(H9A), C10A(H10A), C6B(H6B), C7B(H7B),
 C8A(H8A), C9B(H9B), C10B(H10B)
6.c Idealised Me refined as rotating group:
 C36(H36A,H36B,H36C), C37(H37A,H37B,H37C), C46A(H46A,H46B,H46C), C95(H95A,H95B,
 H95C), C96(H96A,H96B,H96C), C86A(H86A,H86B,H86C), C87A(H87A,H87B,H87C),
 C86B(H86D,H86E,H86F), C87B(H87D,H87E,H87F), C45A(H45A,H45B,H45C), C46B(H46D,
 H46E,H46F), C45B(H45D,H45E,H45F)
;

loop_
_space_group_symop_operation_xyz
'x, y, z'
'-x, -y, -z'

loop_
_atom_site_label
_atom_site_type_symbol
_atom_site_fract_x
_atom_site_fract_y
_atom_site_fract_z
_atom_site_U_iso_or_equiv
_atom_site_adp_type
_atom_site_occupancy
_atom_site_site_symmetry_order
_atom_site_calc_flag
_atom_site_refinement_flags_posn
_atom_site_refinement_flags_adp
_atom_site_refinement_flags_occupancy
_atom_site_disorder_assembly
_atom_site_disorder_group
Sm1 Sm 0.83333(2) 0.98388(2) 0.74499(2) 0.02069(6) Uani 1 1 d . . . . .
P1 P 1.02033(7) 0.85158(7) 0.82416(4) 0.0265(2) Uani 1 1 d . . . . .
P2 P 1.06559(7) 1.10332(6) 0.69569(3) 0.02242(18) Uani 1 1 d . . . . .
P11 P 0.64299(7) 0.82956(6) 0.61551(3) 0.02432(19) Uani 1 1 d . . . . .
P12 P 0.64934(6) 1.16532(6) 0.77694(3) 0.02215(18) Uani 1 1 d . . . . .
N1 N 1.0368(2) 0.97020(19) 0.75503(10) 0.0226(6) Uani 1 1 d . . . . .
N2 N 0.8987(2) 0.8775(2) 0.80804(11) 0.0268(6) Uani 1 1 d . . . . .
N3 N 0.9375(2) 1.1036(2) 0.69833(11) 0.0232(6) Uani 1 1 d . . . . .
N11 N 0.6500(2) 1.00415(19) 0.69177(10) 0.0212(6) Uani 1 1 d . . . . .
N12 N 0.7688(2) 0.8518(2) 0.65292(11) 0.0261(6) Uani 1 1 d . . . . .
N13 N 0.7746(2) 1.14373(19) 0.79138(10) 0.0221(6) Uani 1 1 d . . . . .
C1 C 1.0924(3) 0.9071(2) 0.78136(13) 0.0234(7) Uani 1 1 d . . . . .
C2 C 1.1994(3) 0.9077(3) 0.77171(15) 0.0359(9) Uani 1 1 d . . . . .
H2 H 1.2540 0.8702 0.7853 0.043 Uiso 1 1 calc R . . . .
C3 C 1.2107(3) 0.9732(3) 0.73863(15) 0.0352(9) Uani 1 1 d . . . . .
H3 H 1.2751 0.9899 0.7251 0.042 Uiso 1 1 calc R . . . .
C4 C 1.1103(2) 1.0101(2) 0.72876(13) 0.0230(7) Uani 1 1 d . . . . .
C17 C 1.0928(3) 1.0816(3) 0.62430(13) 0.0271(7) Uani 1 1 d . . . . .
C18 C 1.1435(3) 1.0016(3) 0.60168(15) 0.0345(8) Uani 1 1 d . . . . .
H18 H 1.1632 0.9550 0.6231 0.041 Uiso 1 1 calc R . . . .
C19 C 1.1658(3) 0.9890(3) 0.54694(16) 0.0437(10) Uani 1 1 d . . . . .
H19 H 1.2010 0.9339 0.5313 0.052 Uiso 1 1 calc R . . . .
C20 C 1.1373(3) 1.0557(3) 0.51592(16) 0.0415(10) Uani 1 1 d . . . . .
H20 H 1.1527 1.0465 0.4788 0.050 Uiso 1 1 calc R . . . .
C21 C 1.0864(3) 1.1360(3) 0.53785(15) 0.0383(9) Uani 1 1 d . . . . .
H21 H 1.0669 1.1821 0.5161 0.046 Uiso 1 1 calc R . . . .
C22 C 1.0640(3) 1.1492(3) 0.59155(14) 0.0348(8) Uani 1 1 d . . . . .
H22 H 1.0288 1.2046 0.6067 0.042 Uiso 1 1 calc R . . . .
C23 C 1.1607(3) 1.2194(2) 0.73596(13) 0.0250(7) Uani 1 1 d . . . . .
C24 C 1.1536(3) 1.2621(3) 0.79193(14) 0.0319(8) Uani 1 1 d . . . . .
H24 H 1.0972 1.2336 0.8070 0.038 Uiso 1 1 calc R . . . .
C25 C 1.2276(3) 1.3456(3) 0.82593(16) 0.0407(9) Uani 1 1 d . . . . .
H25 H 1.2212 1.3749 0.8641 0.049 Uiso 1 1 calc R . . . .
C26 C 1.3117(3) 1.3871(3) 0.80474(17) 0.0433(10) Uani 1 1 d . . . . .
H26 H 1.3634 1.4440 0.8285 0.052 Uiso 1 1 calc R . . . .
C27 C 1.3195(3) 1.3453(3) 0.74902(18) 0.0450(10) Uani 1 1 d . . . . .
H27 H 1.3760 1.3738 0.7340 0.054 Uiso 1 1 calc R . . . .
C28 C 1.2440(3) 1.2611(3) 0.71496(15) 0.0331(8) Uani 1 1 d . . . . .
H28 H 1.2499 1.2319 0.6767 0.040 Uiso 1 1 calc R . . . .
C29 C 0.7982(3) 0.8548(2) 0.82574(13) 0.0237(7) Uani 1 1 d . . . . .
C30 C 0.7833(3) 0.7915(3) 0.86041(14) 0.0303(8) Uani 1 1 d . . . . .
H30 H 0.8436 0.7615 0.8759 0.036 Uiso 1 1 calc R . . . .
C31 C 0.6788(3) 0.7729(3) 0.87210(14) 0.0325(8) Uani 1 1 d . . . . .
H31 H 0.6681 0.7300 0.8959 0.039 Uiso 1 1 calc R . . . .
C32 C 0.5902(3) 0.8159(3) 0.84952(14) 0.0320(8) Uani 1 1 d . . . . .
C33 C 0.6104(3) 0.8810(3) 0.81538(14) 0.0302(8) Uani 1 1 d . . . . .
H33 H 0.5504 0.9122 0.8007 0.036 Uiso 1 1 calc R . . . .
C34 C 0.7126(3) 0.9019(3) 0.80211(14) 0.0280(8) Uani 1 1 d . . . . .
C35 C 0.4759(3) 0.7952(3) 0.86198(17) 0.0430(10) Uani 1 1 d . . . . .
H35 H 0.4211 0.8232 0.8367 0.052 Uiso 1 1 calc R . . . .
C36 C 0.4748(5) 0.8426(5) 0.9228(2) 0.0885(18) Uani 1 1 d . U . . .
H36A H 0.5265 0.8144 0.9480 0.133 Uiso 1 1 calc GR . . . .
H36B H 0.3992 0.8292 0.9287 0.133 Uiso 1 1 calc GR . . . .
H36C H 0.4979 0.9156 0.9319 0.133 Uiso 1 1 calc GR . . . .
C37 C 0.4383(5) 0.6827(4) 0.8491(3) 0.0899(18) Uani 1 1 d . U . . .
H37A H 0.4681 0.6467 0.8171 0.135 Uiso 1 1 calc GR . . . .
H37B H 0.3566 0.6685 0.8387 0.135 Uiso 1 1 calc GR . . . .
H37C H 0.4659 0.6601 0.8833 0.135 Uiso 1 1 calc GR . . . .
C38 C 0.8756(2) 1.1600(2) 0.66526(13) 0.0237(7) Uani 1 1 d . . . . .
C39 C 0.8946(3) 1.2640(3) 0.67809(14) 0.0289(8) Uani 1 1 d . . . . .
H39 H 0.9461 1.3016 0.7124 0.035 Uiso 1 1 calc R . . . .
C40 C 0.8392(3) 1.3145(3) 0.64137(15) 0.0330(8) Uani 1 1 d . . . . .
H40 H 0.8554 1.3859 0.6509 0.040 Uiso 1 1 calc R . . . .
C41 C 0.7614(3) 1.2638(3) 0.59134(14) 0.0311(8) Uani 1 1 d . . . . .
C42 C 0.7382(3) 1.1601(3) 0.58066(14) 0.0298(8) Uani 1 1 d . . . . .
H42 H 0.6830 1.1230 0.5476 0.036 Uiso 1 1 calc R . . . .
C43 C 0.7932(2) 1.1081(3) 0.61677(13) 0.0257(7) Uani 1 1 d . . . . .
H43 H 0.7744 1.0370 0.6083 0.031 Uiso 1 1 calc R . . . .
C46A C 0.7350(8) 1.2799(7) 0.4917(3) 0.061(2) Uani 0.685(14) 1 d . U P A 7
H46A H 0.8162 1.2846 0.4971 0.092 Uiso 0.685(14) 1 calc GR . P A 7
H46B H 0.7075 1.3217 0.4668 0.092 Uiso 0.685(14) 1 calc GR . P A 7
H46C H 0.7003 1.2095 0.4737 0.092 Uiso 0.685(14) 1 calc GR . P A 7
C51 C 0.5822(2) 0.9348(2) 0.64541(13) 0.0239(7) Uani 1 1 d . . . . .
C52 C 0.4752(3) 0.9606(3) 0.63561(14) 0.0302(8) Uani 1 1 d . . . . .
H52 H 0.4129 0.9245 0.6060 0.036 Uiso 1 1 calc R . . . .
C53 C 0.4771(3) 1.0490(3) 0.67726(14) 0.0295(8) Uani 1 1 d . . . . .
H53 H 0.4169 1.0856 0.6819 0.035 Uiso 1 1 calc R . . . .
C54 C 0.5861(2) 1.0734(2) 0.71108(12) 0.0215(7) Uani 1 1 d . . . . .
C55 C 0.5603(3) 0.7181(3) 0.62088(14) 0.0295(8) Uani 1 1 d . . . . .
C56 C 0.5467(4) 0.7182(3) 0.67470(18) 0.0598(13) Uani 1 1 d . . . . .
H56 H 0.5773 0.7758 0.7062 0.072 Uiso 1 1 calc R . . . .
C57 C 0.4884(5) 0.6346(4) 0.6836(2) 0.0754(16) Uani 1 1 d . . . . .
H57 H 0.4802 0.6349 0.7212 0.091 Uiso 1 1 calc R . . . .
C58 C 0.4431(4) 0.5523(3) 0.63846(19) 0.0568(12) Uani 1 1 d . . . . .
H58 H 0.4013 0.4961 0.6444 0.068 Uiso 1 1 calc R . . . .
C59 C 0.4578(4) 0.5504(3) 0.58504(18) 0.0493(11) Uani 1 1 d . . . . .
H59 H 0.4285 0.4919 0.5540 0.059 Uiso 1 1 calc R . . . .
C60 C 0.5154(3) 0.6336(3) 0.57564(17) 0.0423(9) Uani 1 1 d . . . . .
H60 H 0.5240 0.6324 0.5380 0.051 Uiso 1 1 calc R . . . .
C61 C 0.6309(3) 0.8118(2) 0.53910(13) 0.0269(7) Uani 1 1 d . . . . .
C62 C 0.6806(3) 0.7353(3) 0.50849(15) 0.0348(8) Uani 1 1 d . . . . .
H62 H 0.7218 0.6945 0.5279 0.042 Uiso 1 1 calc R . . . .
C63 C 0.6691(3) 0.7200(3) 0.45018(15) 0.0385(9) Uani 1 1 d . . . . .
H63 H 0.7028 0.6684 0.4295 0.046 Uiso 1 1 calc R . . . .
C64 C 0.6096(3) 0.7784(3) 0.42148(15) 0.0397(9) Uani 1 1 d . . . . .
H64 H 0.6015 0.7662 0.3811 0.048 Uiso 1 1 calc R . . . .
C65 C 0.5620(3) 0.8542(3) 0.45088(15) 0.0389(9) Uani 1 1 d . . . . .
H65 H 0.5211 0.8944 0.4309 0.047 Uiso 1 1 calc R . . . .
C66 C 0.5736(3) 0.8724(3) 0.51029(14) 0.0325(8) Uani 1 1 d . . . . .
H66 H 0.5423 0.9260 0.5308 0.039 Uiso 1 1 calc R . . . .
C67 C 0.5716(3) 1.1523(3) 0.83071(14) 0.0284(8) Uani 1 1 d . . . . .
C68 C 0.4601(3) 1.1627(3) 0.82247(16) 0.0412(10) Uani 1 1 d . . . . .
H68 H 0.4240 1.1774 0.7884 0.049 Uiso 1 1 calc R . . . .
C69 C 0.4004(3) 1.1520(4) 0.86283(17) 0.0514(11) Uani 1 1 d . . . . .
H69 H 0.3233 1.1581 0.8563 0.062 Uiso 1 1 calc R . . . .
C70 C 0.4528(3) 1.1327(4) 0.91226(17) 0.0525(11) Uani 1 1 d . . . . .
H70 H 0.4124 1.1264 0.9406 0.063 Uiso 1 1 calc R . . . .
C71 C 0.5626(4) 1.1223(4) 0.92103(18) 0.0584(13) Uani 1 1 d . . . . .
H71 H 0.5986 1.1094 0.9557 0.070 Uiso 1 1 calc R . . . .
C72 C 0.6225(3) 1.1304(3) 0.88000(16) 0.0456(10) Uani 1 1 d . . . . .
H72 H 0.6986 1.1208 0.8859 0.055 Uiso 1 1 calc R . . . .
C73 C 0.6316(3) 1.2902(3) 0.77000(15) 0.0289(8) Uani 1 1 d . . . . .
C74 C 0.6306(3) 1.3133(3) 0.71812(17) 0.0418(9) Uani 1 1 d . . . . .
H74 H 0.6314 1.2621 0.6845 0.050 Uiso 1 1 calc R . . . .
C75 C 0.6284(4) 1.4126(4) 0.7163(2) 0.0607(12) Uani 1 1 d . U . . .
H75 H 0.6254 1.4286 0.6808 0.073 Uiso 1 1 calc R . . . .
C76 C 0.6305(4) 1.4876(3) 0.7646(2) 0.0631(13) Uani 1 1 d . U . . .
H76 H 0.6314 1.5554 0.7627 0.076 Uiso 1 1 calc R . . . .
C77 C 0.6312(4) 1.4653(3) 0.8152(2) 0.0554(12) Uani 1 1 d . U . . .
H77 H 0.6311 1.5175 0.8485 0.066 Uiso 1 1 calc R . . . .
C78 C 0.6321(3) 1.3684(3) 0.81880(17) 0.0434(10) Uani 1 1 d . . . . .
H78 H 0.6332 1.3538 0.8546 0.052 Uiso 1 1 calc R . . . .
C79 C 0.8468(3) 0.7841(2) 0.63953(13) 0.0259(7) Uani 1 1 d . . . . .
C80 C 0.9332(3) 0.8118(3) 0.61586(17) 0.0425(9) Uani 1 1 d . . . . .
H80 H 0.9364 0.8733 0.6052 0.051 Uiso 1 1 calc R . . . .
C81 C 1.0146(3) 0.7525(3) 0.6073(2) 0.0550(12) Uani 1 1 d . . . . .
H81 H 1.0722 0.7735 0.5904 0.066 Uiso 1 1 calc R . . . .
C82 C 1.0148(3) 0.6638(3) 0.62267(18) 0.0467(10) Uani 1 1 d . . . . .
C83 C 0.9296(4) 0.6357(3) 0.64593(19) 0.0533(11) Uani 1 1 d . . . . .
H83 H 0.9275 0.5746 0.6569 0.064 Uiso 1 1 calc R . . . .
C84 C 0.8458(3) 0.6940(3) 0.65400(17) 0.0450(10) Uani 1 1 d . . . . .
H84 H 0.7869 0.6716 0.6697 0.054 Uiso 1 1 calc R . . . .
C85A C 1.1110(4) 0.6016(4) 0.6182(3) 0.0764(16) Uani 0.612(10) 1 d . . P B 5
H85A H 1.1697 0.6389 0.6051 0.092 Uiso 0.612(10) 1 calc R . P B 5
C88 C 0.8618(3) 1.2019(2) 0.83793(13) 0.0232(7) Uani 1 1 d . . . . .
C89 C 0.8971(3) 1.3044(3) 0.84742(14) 0.0311(8) Uani 1 1 d . . . . .
H89 H 0.8599 1.3404 0.8231 0.037 Uiso 1 1 calc R . . . .
C90 C 0.9866(3) 1.3541(3) 0.89246(15) 0.0378(9) Uani 1 1 d . . . . .
H90 H 1.0086 1.4243 0.8988 0.045 Uiso 1 1 calc R . . . .
C91 C 1.0447(3) 1.3047(3) 0.92827(15) 0.0422(10) Uani 1 1 d . . . . .
C92 C 1.0110(3) 1.2021(3) 0.91730(15) 0.0421(10) Uani 1 1 d . . . . .
H92 H 1.0512 1.1655 0.9402 0.051 Uiso 1 1 calc R . . . .
C93 C 0.9204(3) 1.1518(3) 0.87376(13) 0.0296(8) Uani 1 1 d . . . . .
H93 H 0.8977 1.0819 0.8682 0.036 Uiso 1 1 calc R . . . .
C94 C 1.1411(4) 1.3616(4) 0.97807(18) 0.0657(14) Uani 1 1 d . . . . .
H94 H 1.1646 1.4284 0.9718 0.079 Uiso 1 1 calc R . . . .
C95 C 1.2410(4) 1.3079(4) 0.9832(2) 0.0878(17) Uani 1 1 d . U . . .
H95A H 1.2214 1.2443 0.9923 0.132 Uiso 1 1 calc GR . . . .
H95B H 1.3019 1.3505 1.0140 0.132 Uiso 1 1 calc GR . . . .
H95C H 1.2650 1.2938 0.9468 0.132 Uiso 1 1 calc GR . . . .
C96 C 1.1015(5) 1.3808(5) 1.0341(2) 0.0940(18) Uani 1 1 d . U . . .
H96A H 1.0453 1.4261 1.0332 0.141 Uiso 1 1 calc GR . . . .
H96B H 1.1650 1.4119 1.0665 0.141 Uiso 1 1 calc GR . . . .
H96C H 1.0687 1.3167 1.0385 0.141 Uiso 1 1 calc GR . . . .
C11A C 1.0952(3) 0.9049(3) 0.89887(15) 0.0350(9) Uani 0.557(5) 1 d . . P C 1
C12A C 1.1533(6) 0.9933(6) 0.9160(3) 0.0316(16) Uani 0.557(5) 1 d . . P C 1
H12A H 1.1602 1.0318 0.8895 0.038 Uiso 0.557(5) 1 calc R . P C 1
C13A C 1.2060(7) 1.0320(6) 0.9738(3) 0.0428(19) Uani 0.557(5) 1 d . . P C 1
H13A H 1.2495 1.0970 0.9849 0.051 Uiso 0.557(5) 1 calc R . P C 1
C14A C 1.2012(4) 0.9880(4) 1.01381(18) 0.0592(13) Uani 0.557(5) 1 d . . P C 1
H14A H 1.2286 1.0216 1.0535 0.071 Uiso 0.557(5) 1 calc R . P C 1
C15A C 1.1479(6) 0.8772(6) 0.9922(3) 0.048(2) Uani 0.557(5) 1 d . . P C 1
H15A H 1.1508 0.8362 1.0181 0.057 Uiso 0.557(5) 1 calc R . P C 1
C16A C 1.0950(5) 0.8367(5) 0.9344(3) 0.0385(18) Uani 0.557(5) 1 d . . P C 1
H16A H 1.0609 0.7682 0.9194 0.046 Uiso 0.557(5) 1 calc R . P C 1
C11B C 1.0952(3) 0.9049(3) 0.89887(15) 0.0350(9) Uani 0.443(5) 1 d . . P C 2
C12B C 1.2042(8) 0.9482(8) 0.9183(4) 0.040(2) Uani 0.443(5) 1 d . . P C 2
H12B H 1.2464 0.9498 0.8900 0.048 Uiso 0.443(5) 1 calc R . P C 2
C13B C 1.2585(9) 0.9891(8) 0.9740(4) 0.040(2) Uani 0.443(5) 1 d . . P C 2
H13B H 1.3351 1.0176 0.9840 0.048 Uiso 0.443(5) 1 calc R . P C 2
C14B C 1.2012(4) 0.9880(4) 1.01381(18) 0.0592(13) Uani 0.443(5) 1 d . . P C 2
H14B H 1.2401 0.9929 1.0519 0.071 Uiso 0.443(5) 1 calc R . P C 2
C15B C 1.0843(7) 0.9797(6) 1.0015(3) 0.038(2) Uani 0.443(5) 1 d . . P C 2
H15B H 1.0447 1.0030 1.0304 0.045 Uiso 0.443(5) 1 calc R . P C 2
C16B C 1.0305(7) 0.9356(6) 0.9447(3) 0.034(2) Uani 0.443(5) 1 d . . P C 2
H16B H 0.9512 0.9243 0.9344 0.041 Uiso 0.443(5) 1 calc R . P C 2
C5A C 1.0286(3) 0.7183(3) 0.81128(17) 0.0431(10) Uani 0.507(10) 1 d . . P C 3
C6A C 0.9366(3) 0.6463(3) 0.78632(15) 0.0431(10) Uani 0.507(10) 1 d . . P C 3
H6A H 0.8670 0.6673 0.7745 0.052 Uiso 0.507(10) 1 calc R . P C 3
C7A C 0.9407(4) 0.5457(3) 0.77766(16) 0.0513(11) Uani 0.507(10) 1 d . . P C 3
H7A H 0.8736 0.4992 0.7677 0.062 Uiso 0.507(10) 1 calc R . P C 3
C8B C 1.0326(7) 0.5168(7) 0.8027(4) 0.034(2) Uiso 0.493(10) 1 d . . P C 4
H8B H 1.0343 0.4469 0.7987 0.041 Uiso 0.493(10) 1 calc R . P C 4
C9A C 1.1396(8) 0.5800(7) 0.8029(4) 0.056(3) Uiso 0.507(10) 1 d . . P C 3
H9A H 1.2106 0.5585 0.8092 0.068 Uiso 0.507(10) 1 calc R . P C 3
C10A C 1.1338(7) 0.6825(6) 0.8138(4) 0.040(2) Uiso 0.507(10) 1 d . . P C 3
H10A H 1.2004 0.7294 0.8230 0.048 Uiso 0.507(10) 1 calc R . P C 3
C5B C 1.0286(3) 0.7183(3) 0.81128(17) 0.0431(10) Uani 0.493(10) 1 d . . P C 4
C6B C 0.9366(3) 0.6463(3) 0.78632(15) 0.0431(10) Uani 0.493(10) 1 d . . P C 4
H6B H 0.8670 0.6673 0.7745 0.052 Uiso 0.493(10) 1 calc R . P C 4
C7B C 0.9407(4) 0.5457(3) 0.77766(16) 0.0513(11) Uani 0.493(10) 1 d . . P C 4
H7B H 0.8792 0.4972 0.7542 0.062 Uiso 0.493(10) 1 calc R . P C 4
C8A C 1.0466(9) 0.5099(8) 0.7836(5) 0.055(3) Uiso 0.507(10) 1 d . . P C 3
H8A H 1.0511 0.4399 0.7743 0.066 Uiso 0.507(10) 1 calc R . P C 3
C9B C 1.1246(8) 0.5845(7) 0.8340(4) 0.050(3) Uiso 0.493(10) 1 d . . P C 4
H9B H 1.1908 0.5615 0.8493 0.060 Uiso 0.493(10) 1 calc R . P C 4
C10B C 1.1210(7) 0.6885(6) 0.8436(4) 0.043(2) Uiso 0.493(10) 1 d . . P C 4
H10B H 1.1784 0.7369 0.8707 0.051 Uiso 0.493(10) 1 calc R . P C 4
C86A C 1.0791(10) 0.5017(8) 0.5797(6) 0.104(4) Uani 0.612(10) 1 d . U P B 5
H86A H 1.0180 0.4658 0.5906 0.156 Uiso 0.612(10) 1 calc GR . P B 5
H86B H 1.1431 0.4651 0.5821 0.156 Uiso 0.612(10) 1 calc GR . P B 5
H86C H 1.0542 0.5061 0.5403 0.156 Uiso 0.612(10) 1 calc GR . P B 5
C87A C 1.1656(9) 0.5882(9) 0.6815(5) 0.106(4) Uani 0.612(10) 1 d . U P B 5
H87A H 1.1954 0.6547 0.7084 0.159 Uiso 0.612(10) 1 calc GR . P B 5
H87B H 1.2260 0.5477 0.6784 0.159 Uiso 0.612(10) 1 calc GR . P B 5
H87C H 1.1080 0.5543 0.6956 0.159 Uiso 0.612(10) 1 calc GR . P B 5
C85B C 1.1110(4) 0.6016(4) 0.6182(3) 0.0764(16) Uani 0.388(10) 1 d . . P B 6
H85B H 1.1151 0.5925 0.5771 0.092 Uiso 0.388(10) 1 calc R . P B 6
C86B C 1.0988(14) 0.5041(12) 0.6215(8) 0.084(5) Uiso 0.388(10) 1 d . . P B 6
H86D H 1.1117 0.5036 0.6619 0.127 Uiso 0.388(10) 1 calc GR . P B 6
H86E H 1.1530 0.4685 0.6035 0.127 Uiso 0.388(10) 1 calc GR . P B 6
H86F H 1.0231 0.4705 0.6014 0.127 Uiso 0.388(10) 1 calc GR . P B 6
C87B C 1.2192(16) 0.6759(15) 0.6504(8) 0.121(8) Uiso 0.388(10) 1 d . . P B 6
H87D H 1.2073 0.7446 0.6498 0.182 Uiso 0.388(10) 1 calc GR . P B 6
H87E H 1.2800 0.6576 0.6316 0.182 Uiso 0.388(10) 1 calc GR . P B 6
H87F H 1.2387 0.6725 0.6904 0.182 Uiso 0.388(10) 1 calc GR . P B 6
C44A C 0.7064(3) 1.3153(3) 0.54762(16) 0.0430(10) Uani 0.685(14) 1 d . . P A 7
H44A H 0.6243 1.2931 0.5408 0.052 Uiso 0.685(14) 1 calc R . P A 7
C45A C 0.7233(8) 1.4304(5) 0.5685(3) 0.055(2) Uani 0.685(14) 1 d . . P A 7
H45A H 0.6924 1.4512 0.6026 0.082 Uiso 0.685(14) 1 calc GR . P A 7
H45B H 0.6852 1.4573 0.5380 0.082 Uiso 0.685(14) 1 calc GR . P A 7
H45C H 0.8033 1.4565 0.5783 0.082 Uiso 0.685(14) 1 calc GR . P A 7
C46B C 0.7870(15) 1.3279(14) 0.5083(7) 0.051(5) Uiso 0.315(14) 1 d . . P A 8
H46D H 0.8558 1.3722 0.5313 0.077 Uiso 0.315(14) 1 calc GR . P A 8
H46E H 0.7515 1.3578 0.4785 0.077 Uiso 0.315(14) 1 calc GR . P A 8
H46F H 0.8048 1.2618 0.4901 0.077 Uiso 0.315(14) 1 calc GR . P A 8
C45B C 0.6594(15) 1.4005(12) 0.5708(6) 0.045(4) Uiso 0.315(14) 1 d . . P A 8
H45D H 0.6038 1.3814 0.5912 0.068 Uiso 0.315(14) 1 calc GR . P A 8
H45E H 0.6234 1.4272 0.5397 0.068 Uiso 0.315(14) 1 calc GR . P A 8
H45F H 0.7183 1.4524 0.5977 0.068 Uiso 0.315(14) 1 calc GR . P A 8
C44B C 0.7064(3) 1.3153(3) 0.54762(16) 0.0430(10) Uani 0.315(14) 1 d . . P A 8
H44B H 0.6417 1.2648 0.5223 0.052 Uiso 0.315(14) 1 calc R . P A 8

loop_
_atom_site_aniso_label
_atom_site_aniso_U_11
_atom_site_aniso_U_22
_atom_site_aniso_U_33
_atom_site_aniso_U_23
_atom_site_aniso_U_13
_atom_site_aniso_U_12
Sm1 0.01435(9) 0.02477(10) 0.02293(10) 0.00777(7) 0.00171(6) 0.00466(6)
P1 0.0195(4) 0.0273(5) 0.0344(5) 0.0152(4) 0.0013(4) 0.0037(4)
P2 0.0190(4) 0.0264(5) 0.0228(4) 0.0071(4) 0.0064(3) 0.0033(3)
P11 0.0216(4) 0.0252(5) 0.0241(4) 0.0065(4) 0.0012(3) 0.0016(4)
P12 0.0180(4) 0.0272(5) 0.0230(4) 0.0087(4) 0.0047(3) 0.0074(3)
N1 0.0194(13) 0.0248(15) 0.0241(14) 0.0074(11) 0.0044(11) 0.0045(11)
N2 0.0198(14) 0.0297(16) 0.0312(15) 0.0112(12) 0.0041(12) 0.0023(12)
N3 0.0190(13) 0.0274(15) 0.0261(14) 0.0108(12) 0.0055(11) 0.0066(12)
N11 0.0190(13) 0.0239(14) 0.0208(13) 0.0081(11) 0.0022(11) 0.0036(11)
N12 0.0200(14) 0.0304(16) 0.0258(14) 0.0065(12) 0.0016(11) 0.0039(12)
N13 0.0175(13) 0.0266(15) 0.0222(13) 0.0071(11) 0.0025(11) 0.0055(11)
C1 0.0208(16) 0.0239(17) 0.0261(17) 0.0075(14) 0.0037(13) 0.0078(14)
C2 0.0241(18) 0.048(2) 0.044(2) 0.0222(18) 0.0096(16) 0.0175(17)
C3 0.0201(17) 0.055(2) 0.040(2) 0.0219(19) 0.0145(15) 0.0115(17)
C4 0.0181(16) 0.0263(18) 0.0255(17) 0.0080(14) 0.0061(13) 0.0025(13)
C17 0.0237(17) 0.033(2) 0.0241(17) 0.0048(15) 0.0091(14) 0.0003(15)
C18 0.0306(19) 0.040(2) 0.0324(19) 0.0067(16) 0.0116(16) -0.0002(17)
C19 0.037(2) 0.049(2) 0.041(2) 0.0009(19) 0.0171(18) 0.0011(19)
C20 0.038(2) 0.056(3) 0.028(2) 0.0070(18) 0.0146(17) -0.004(2)
C21 0.032(2) 0.053(3) 0.033(2) 0.0161(18) 0.0111(16) 0.0006(18)
C22 0.0312(19) 0.044(2) 0.0308(19) 0.0112(17) 0.0094(16) 0.0072(17)
C23 0.0195(16) 0.0265(18) 0.0291(17) 0.0085(14) 0.0032(13) 0.0067(14)
C24 0.0279(18) 0.037(2) 0.0310(19) 0.0091(16) 0.0074(15) 0.0053(16)
C25 0.036(2) 0.039(2) 0.040(2) -0.0007(18) 0.0058(17) 0.0038(18)
C26 0.033(2) 0.033(2) 0.055(3) 0.0028(19) 0.0016(18) -0.0009(17)
C27 0.029(2) 0.047(2) 0.060(3) 0.017(2) 0.0103(19) -0.0021(18)
C28 0.0250(18) 0.039(2) 0.0350(19) 0.0091(16) 0.0098(15) -0.0014(16)
C29 0.0194(16) 0.0264(18) 0.0240(16) 0.0083(14) 0.0013(13) 0.0009(14)
C30 0.0254(17) 0.036(2) 0.0349(19) 0.0204(16) 0.0030(15) 0.0074(15)
C31 0.0316(19) 0.037(2) 0.0329(19) 0.0195(16) 0.0072(15) 0.0008(16)
C32 0.0233(17) 0.038(2) 0.0327(19) 0.0091(16) 0.0038(15) -0.0002(15)
C33 0.0225(17) 0.034(2) 0.0354(19) 0.0146(16) 0.0032(15) 0.0073(15)
C34 0.0226(17) 0.0302(19) 0.0332(19) 0.0138(15) 0.0039(14) 0.0043(15)
C35 0.0230(18) 0.062(3) 0.048(2) 0.026(2) 0.0064(17) 0.0005(18)
C36 0.072(3) 0.103(4) 0.086(3) 0.001(3) 0.049(3) -0.011(3)
C37 0.066(3) 0.082(3) 0.117(4) 0.012(3) 0.042(3) -0.016(3)
C38 0.0187(16) 0.0332(19) 0.0239(16) 0.0120(14) 0.0093(13) 0.0061(14)
C39 0.0255(17) 0.0294(19) 0.0291(18) 0.0060(15) 0.0022(14) 0.0035(15)
C40 0.0340(19) 0.0271(19) 0.040(2) 0.0105(16) 0.0097(16) 0.0090(16)
C41 0.0263(18) 0.040(2) 0.0340(19) 0.0178(16) 0.0096(15) 0.0108(16)
C42 0.0243(17) 0.037(2) 0.0266(18) 0.0094(15) 0.0020(14) 0.0033(15)
C43 0.0191(16) 0.0282(18) 0.0318(18) 0.0107(15) 0.0084(14) 0.0016(14)
C46A 0.075(4) 0.060(4) 0.051(4) 0.023(3) 0.003(3) 0.025(3)
C51 0.0188(16) 0.0280(18) 0.0235(16) 0.0097(14) 0.0001(13) -0.0009(14)
C52 0.0192(16) 0.041(2) 0.0272(18) 0.0069(16) 0.0013(14) 0.0015(15)
C53 0.0158(16) 0.044(2) 0.0295(18) 0.0124(16) 0.0031(14) 0.0093(15)
C54 0.0169(15) 0.0275(18) 0.0219(16) 0.0095(14) 0.0042(13) 0.0054(13)
C55 0.0253(17) 0.0296(19) 0.0303(18) 0.0089(15) -0.0009(14) 0.0009(15)
C56 0.073(3) 0.056(3) 0.040(2) 0.006(2) 0.014(2) -0.027(2)
C57 0.100(4) 0.069(3) 0.053(3) 0.021(3) 0.022(3) -0.028(3)
C58 0.063(3) 0.042(3) 0.065(3) 0.018(2) 0.019(2) -0.012(2)
C59 0.056(3) 0.034(2) 0.052(3) 0.0065(19) 0.014(2) -0.009(2)
C60 0.050(2) 0.032(2) 0.043(2) 0.0081(18) 0.0119(19) -0.0014(18)
C61 0.0246(17) 0.0308(19) 0.0212(16) 0.0049(14) 0.0021(14) -0.0032(15)
C62 0.035(2) 0.031(2) 0.035(2) 0.0056(16) 0.0041(16) 0.0016(16)
C63 0.039(2) 0.038(2) 0.033(2) 0.0006(17) 0.0119(17) -0.0027(18)
C64 0.034(2) 0.054(3) 0.0280(19) 0.0108(18) 0.0051(16) -0.0057(19)
C65 0.036(2) 0.055(3) 0.031(2) 0.0223(18) 0.0063(16) 0.0064(19)
C66 0.0284(18) 0.035(2) 0.0335(19) 0.0091(16) 0.0070(15) 0.0042(16)
C67 0.0281(18) 0.0319(19) 0.0275(18) 0.0089(15) 0.0088(14) 0.0081(15)
C68 0.0285(19) 0.065(3) 0.033(2) 0.0167(19) 0.0073(16) 0.0127(19)
C69 0.029(2) 0.084(3) 0.048(2) 0.025(2) 0.0164(19) 0.014(2)
C70 0.042(2) 0.087(3) 0.046(2) 0.033(2) 0.028(2) 0.018(2)
C71 0.049(3) 0.104(4) 0.045(2) 0.048(3) 0.023(2) 0.026(3)
C72 0.029(2) 0.078(3) 0.043(2) 0.033(2) 0.0130(17) 0.020(2)
C73 0.0188(16) 0.0301(19) 0.039(2) 0.0118(16) 0.0050(14) 0.0071(14)
C74 0.039(2) 0.046(2) 0.055(2) 0.027(2) 0.0232(19) 0.0194(19)
C75 0.064(3) 0.062(3) 0.082(3) 0.046(2) 0.038(2) 0.020(2)
C76 0.055(2) 0.039(2) 0.106(3) 0.028(2) 0.028(2) 0.015(2)
C77 0.046(2) 0.037(2) 0.076(3) 0.001(2) 0.012(2) 0.0120(19)
C78 0.041(2) 0.038(2) 0.050(2) 0.0075(19) 0.0064(18) 0.0164(18)
C79 0.0237(17) 0.0266(18) 0.0230(17) 0.0025(14) 0.0002(14) 0.0044(14)
C80 0.040(2) 0.035(2) 0.061(3) 0.0173(19) 0.024(2) 0.0082(18)
C81 0.042(2) 0.046(3) 0.083(3) 0.011(2) 0.037(2) 0.009(2)
C82 0.030(2) 0.048(3) 0.059(3) 0.006(2) 0.0108(19) 0.0119(19)
C83 0.051(3) 0.050(3) 0.073(3) 0.030(2) 0.021(2) 0.028(2)
C84 0.040(2) 0.048(2) 0.061(3) 0.026(2) 0.022(2) 0.0188(19)
C85A 0.052(3) 0.071(4) 0.109(4) 0.011(3) 0.032(3) 0.029(3)
C88 0.0198(16) 0.0268(18) 0.0225(16) 0.0036(14) 0.0064(13) 0.0060(14)
C89 0.0297(18) 0.030(2) 0.0340(19) 0.0076(15) 0.0074(15) 0.0070(15)
C90 0.041(2) 0.0253(19) 0.041(2) 0.0012(16) 0.0095(18) -0.0036(17)
C91 0.040(2) 0.047(2) 0.0284(19) 0.0069(17) -0.0045(17) -0.0100(19)
C92 0.039(2) 0.048(2) 0.032(2) 0.0143(18) -0.0085(17) -0.0013(19)
C93 0.0304(18) 0.0270(19) 0.0277(18) 0.0064(15) 0.0005(15) 0.0013(15)
C94 0.069(3) 0.064(3) 0.044(3) 0.014(2) -0.018(2) -0.023(3)
C95 0.065(3) 0.100(4) 0.081(3) 0.033(3) -0.020(2) -0.015(3)
C96 0.100(4) 0.101(4) 0.057(3) -0.001(3) 0.001(3) -0.009(3)
C11A 0.0208(17) 0.053(2) 0.0330(19) 0.0239(18) -0.0022(15) -0.0016(17)
C12A 0.023(4) 0.038(4) 0.035(4) 0.014(3) 0.004(3) 0.006(3)
C13A 0.035(4) 0.041(5) 0.044(5) 0.000(4) 0.004(4) 0.001(4)
C14A 0.042(3) 0.097(4) 0.034(2) 0.021(2) 0.000(2) 0.001(3)
C15A 0.041(4) 0.074(6) 0.036(4) 0.035(4) 0.002(3) 0.009(4)
C16A 0.028(3) 0.051(4) 0.037(4) 0.020(3) -0.001(3) 0.004(3)
C11B 0.0208(17) 0.053(2) 0.0330(19) 0.0239(18) -0.0022(15) -0.0016(17)
C12B 0.034(5) 0.061(7) 0.026(5) 0.023(4) 0.001(4) -0.009(5)
C13B 0.033(5) 0.047(6) 0.033(5) 0.010(4) 0.000(4) -0.006(5)
C14B 0.042(3) 0.097(4) 0.034(2) 0.021(2) 0.000(2) 0.001(3)
C15B 0.039(5) 0.039(5) 0.034(5) 0.005(4) 0.012(4) 0.008(4)
C16B 0.027(4) 0.036(5) 0.040(5) 0.015(4) 0.005(4) 0.007(4)
C5A 0.0267(19) 0.032(2) 0.071(3) 0.023(2) 0.0019(18) 0.0015(16)
C6A 0.038(2) 0.042(2) 0.047(2) 0.0142(19) 0.0001(18) 0.0073(18)
C7A 0.051(3) 0.034(2) 0.056(3) 0.006(2) -0.004(2) -0.005(2)
C5B 0.0267(19) 0.032(2) 0.071(3) 0.023(2) 0.0019(18) 0.0015(16)
C6B 0.038(2) 0.042(2) 0.047(2) 0.0142(19) 0.0001(18) 0.0073(18)
C7B 0.051(3) 0.034(2) 0.056(3) 0.006(2) -0.004(2) -0.005(2)
C86A 0.095(5) 0.101(5) 0.115(5) 0.013(4) 0.032(4) 0.030(4)
C87A 0.095(5) 0.114(5) 0.113(5) 0.034(4) 0.018(3) 0.040(4)
C85B 0.052(3) 0.071(4) 0.109(4) 0.011(3) 0.032(3) 0.029(3)
C44A 0.039(2) 0.048(2) 0.047(2) 0.024(2) 0.0042(18) 0.0113(19)
C45A 0.074(6) 0.049(4) 0.054(4) 0.034(3) 0.014(4) 0.026(4)
C44B 0.039(2) 0.048(2) 0.047(2) 0.024(2) 0.0042(18) 0.0113(19)

loop_
_atom_type_symbol
_atom_type_description
_atom_type_scat_dispersion_real
_atom_type_scat_dispersion_imag
_atom_type_scat_source
C C 0.0033 0.0016 'International Tables Vol C Tables 4.2.6.8 and 6.1.1.4'
H H 0.0000 0.0000 'International Tables Vol C Tables 4.2.6.8 and 6.1.1.4'
N N 0.0061 0.0033 'International Tables Vol C Tables 4.2.6.8 and 6.1.1.4'
P P 0.1023 0.0942 'International Tables Vol C Tables 4.2.6.8 and 6.1.1.4'
Sm Sm -0.1638 3.4418 'International Tables Vol C Tables 4.2.6.8 and 6.1.1.4'

loop_
_geom_angle_atom_site_label_1
_geom_angle_atom_site_label_2
_geom_angle_atom_site_label_3
_geom_angle
N1 Sm1 N3 66.58(8)
N1 Sm1 C29 94.42(8)
N1 Sm1 C34 121.64(9)
N2 Sm1 N1 66.94(8)
N2 Sm1 N3 132.90(8)
N2 Sm1 N13 116.62(8)
N2 Sm1 C29 27.51(8)
N2 Sm1 C34 54.82(9)
N3 Sm1 C29 159.00(8)
N11 Sm1 N1 153.01(8)
N11 Sm1 N2 135.11(9)
N11 Sm1 N3 91.59(8)
N11 Sm1 N12 68.28(8)
N11 Sm1 N13 68.61(8)
N11 Sm1 C29 109.07(8)
N11 Sm1 C34 82.97(9)
N12 Sm1 N1 95.91(8)
N12 Sm1 N2 99.16(9)
N12 Sm1 N3 92.65(9)
N12 Sm1 N13 136.23(8)
N12 Sm1 C29 98.38(9)
N12 Sm1 C34 96.41(10)
N13 Sm1 N1 120.15(8)
N13 Sm1 N3 81.33(8)
N13 Sm1 C29 102.29(9)
N13 Sm1 C34 85.53(10)
C34 Sm1 N3 166.85(9)
C34 Sm1 C29 27.31(9)
N2 P1 C1 103.15(14)
N2 P1 C11A 116.05(16)
N2 P1 C5A 114.81(16)
C1 P1 C11A 107.44(16)
C1 P1 C5A 111.75(17)
N3 P2 C4 105.64(14)
N3 P2 C17 115.19(14)
N3 P2 C23 116.04(14)
C4 P2 C17 111.39(15)
C4 P2 C23 105.35(14)
C17 P2 C23 102.92(15)
N12 P11 C51 104.56(14)
N12 P11 C55 114.27(15)
N12 P11 C61 114.55(15)
C51 P11 C55 107.27(16)
C51 P11 C61 111.24(15)
C61 P11 C55 104.87(15)
N13 P12 C54 104.43(14)
N13 P12 C67 114.12(14)
N13 P12 C73 116.33(15)
C54 P12 C67 109.15(15)
C54 P12 C73 110.08(15)
C73 P12 C67 102.69(16)
C1 N1 Sm1 125.8(2)
C4 N1 Sm1 128.12(19)
C4 N1 C1 105.4(2)
P1 N2 Sm1 127.37(15)
C29 N2 Sm1 99.36(18)
C29 N2 P1 133.2(2)
P2 N3 Sm1 122.60(13)
C38 N3 Sm1 119.86(19)
C38 N3 P2 116.7(2)
C51 N11 Sm1 126.3(2)
C54 N11 Sm1 125.72(18)
C54 N11 C51 106.1(2)
P11 N12 Sm1 123.37(14)
C79 N12 Sm1 114.91(18)
C79 N12 P11 120.9(2)
P12 N13 Sm1 122.77(13)
C88 N13 Sm1 110.04(18)
C88 N13 P12 126.3(2)
N1 C1 P1 115.5(2)
N1 C1 C2 110.6(3)
C2 C1 P1 133.7(2)
C1 C2 H2 126.7
C3 C2 C1 106.5(3)
C3 C2 H2 126.7
C2 C3 H3 126.5
C2 C3 C4 106.9(3)
C4 C3 H3 126.5
N1 C4 P2 115.8(2)
N1 C4 C3 110.5(3)
C3 C4 P2 133.4(3)
C18 C17 P2 121.5(3)
C18 C17 C22 118.9(3)
C22 C17 P2 119.6(3)
C17 C18 H18 120.1
C17 C18 C19 119.8(4)
C19 C18 H18 120.1
C18 C19 H19 119.9
C20 C19 C18 120.2(4)
C20 C19 H19 119.9
C19 C20 H20 119.7
C19 C20 C21 120.7(4)
C21 C20 H20 119.7
C20 C21 H21 120.2
C22 C21 C20 119.6(4)
C22 C21 H21 120.2
C17 C22 H22 119.6
C21 C22 C17 120.8(4)
C21 C22 H22 119.6
C24 C23 P2 117.6(3)
C28 C23 P2 123.3(3)
C28 C23 C24 118.9(3)
C23 C24 H24 119.7
C25 C24 C23 120.6(3)
C25 C24 H24 119.7
C24 C25 H25 119.8
C24 C25 C26 120.3(4)
C26 C25 H25 119.8
C25 C26 H26 120.2
C27 C26 C25 119.6(4)
C27 C26 H26 120.2
C26 C27 H27 120.2
C26 C27 C28 119.6(4)
C28 C27 H27 120.2
C23 C28 C27 121.0(3)
C23 C28 H28 119.5
C27 C28 H28 119.5
N2 C29 Sm1 53.13(14)
C30 C29 Sm1 176.9(2)
C30 C29 N2 125.5(3)
C30 C29 C34 123.0(3)
C34 C29 Sm1 58.41(18)
C34 C29 N2 111.5(3)
C29 C30 H30 120.5
C29 C30 C31 119.1(3)
C31 C30 H30 120.5
C30 C31 H31 119.5
C32 C31 C30 121.0(3)
C32 C31 H31 119.5
C31 C32 C33 117.6(3)
C31 C32 C35 121.1(3)
C33 C32 C35 121.3(3)
C32 C33 H33 118.1
C34 C33 C32 123.9(3)
C34 C33 H33 118.1
C29 C34 Sm1 94.3(2)
C33 C34 Sm1 150.1(2)
C33 C34 C29 115.4(3)
C32 C35 H35 108.6
C36 C35 C32 112.1(3)
C36 C35 H35 108.6
C36 C35 C37 108.1(4)
C37 C35 C32 110.7(4)
C37 C35 H35 108.6
C35 C36 H36A 109.5
C35 C36 H36B 109.5
C35 C36 H36C 109.5
H36A C36 H36B 109.5
H36A C36 H36C 109.5
H36B C36 H36C 109.5
C35 C37 H37A 109.5
C35 C37 H37B 109.5
C35 C37 H37C 109.5
H37A C37 H37B 109.5
H37A C37 H37C 109.5
H37B C37 H37C 109.5
C39 C38 N3 123.4(3)
C39 C38 C43 117.8(3)
C43 C38 N3 118.8(3)
C38 C39 H39 119.5
C38 C39 C40 120.9(3)
C40 C39 H39 119.5
C39 C40 H40 119.0
C41 C40 C39 122.1(3)
C41 C40 H40 119.0
C40 C41 C42 116.4(3)
C40 C41 C44A 123.6(3)
C42 C41 C44A 119.9(3)
C41 C42 H42 118.9
C41 C42 C43 122.3(3)
C43 C42 H42 118.9
C38 C43 C42 120.3(3)
C38 C43 H43 119.9
C42 C43 H43 119.9
H46A C46A H46B 109.5
H46A C46A H46C 109.5
H46B C46A H46C 109.5
C44A C46A H46A 109.5
C44A C46A H46B 109.5
C44A C46A H46C 109.5
N11 C51 P11 115.1(2)
N11 C51 C52 110.3(3)
C52 C51 P11 134.3(3)
C51 C52 H52 126.6
C53 C52 C51 106.9(3)
C53 C52 H52 126.6
C52 C53 H53 127.0
C52 C53 C54 105.9(3)
C54 C53 H53 127.0
N11 C54 P12 115.6(2)
N11 C54 C53 110.9(3)
C53 C54 P12 133.0(3)
C56 C55 P11 116.1(3)
C56 C55 C60 118.9(3)
C60 C55 P11 124.9(3)
C55 C56 H56 119.8
C55 C56 C57 120.4(4)
C57 C56 H56 119.8
C56 C57 H57 120.0
C58 C57 C56 120.0(4)
C58 C57 H57 120.0
C57 C58 H58 119.9
C59 C58 C57 120.2(4)
C59 C58 H58 119.9
C58 C59 H59 119.9
C58 C59 C60 120.2(4)
C60 C59 H59 119.9
C55 C60 C59 120.2(4)
C55 C60 H60 119.9
C59 C60 H60 119.9
C62 C61 P11 119.4(2)
C66 C61 P11 121.2(3)
C66 C61 C62 119.4(3)
C61 C62 H62 120.2
C63 C62 C61 119.5(3)
C63 C62 H62 120.2
C62 C63 H63 119.6
C64 C63 C62 120.9(4)
C64 C63 H63 119.6
C63 C64 H64 119.9
C65 C64 C63 120.3(3)
C65 C64 H64 119.9
C64 C65 H65 119.9
C64 C65 C66 120.2(3)
C66 C65 H65 119.9
C61 C66 C65 119.7(3)
C61 C66 H66 120.1
C65 C66 H66 120.1
C68 C67 P12 120.7(3)
C72 C67 P12 120.4(3)
C72 C67 C68 118.8(3)
C67 C68 H68 119.5
C69 C68 C67 121.1(3)
C69 C68 H68 119.5
C68 C69 H69 120.3
C70 C69 C68 119.4(4)
C70 C69 H69 120.3
C69 C70 H70 119.9
C71 C70 C69 120.2(4)
C71 C70 H70 119.9
C70 C71 H71 119.7
C70 C71 C72 120.7(4)
C72 C71 H71 119.7
C67 C72 C71 119.8(4)
C67 C72 H72 120.1
C71 C72 H72 120.1
C74 C73 P12 120.8(3)
C74 C73 C78 118.8(3)
C78 C73 P12 120.0(3)
C73 C74 H74 120.6
C75 C74 C73 118.8(4)
C75 C74 H74 120.6
C74 C75 H75 119.3
C76 C75 C74 121.3(4)
C76 C75 H75 119.3
C75 C76 H76 120.0
C77 C76 C75 120.0(4)
C77 C76 H76 120.0
C76 C77 H77 119.7
C76 C77 C78 120.6(4)
C78 C77 H77 119.7
C73 C78 H78 119.7
C77 C78 C73 120.5(4)
C77 C78 H78 119.7
C80 C79 N12 120.3(3)
C80 C79 C84 116.9(3)
C84 C79 N12 122.6(3)
C79 C80 H80 119.3
C81 C80 C79 121.5(4)
C81 C80 H80 119.3
C80 C81 H81 119.2
C82 C81 C80 121.7(4)
C82 C81 H81 119.2
C81 C82 C85A 122.0(4)
C83 C82 C81 117.3(4)
C83 C82 C85A 120.6(4)
C82 C83 H83 119.1
C82 C83 C84 121.7(4)
C84 C83 H83 119.1
C79 C84 C83 121.0(4)
C79 C84 H84 119.5
C83 C84 H84 119.5
C82 C85A H85A 108.6
C82 C85A C87A 109.6(5)
C86A C85A C82 114.6(6)
C86A C85A H85A 108.6
C86A C85A C87A 106.6(8)
C87A C85A H85A 108.6
C89 C88 N13 123.9(3)
C93 C88 N13 117.9(3)
C93 C88 C89 118.0(3)
C88 C89 H89 120.0
C90 C89 C88 119.9(3)
C90 C89 H89 120.0
C89 C90 H90 118.9
C91 C90 C89 122.2(3)
C91 C90 H90 118.9
C90 C91 C92 117.3(3)
C90 C91 C94 121.1(4)
C92 C91 C94 121.6(4)
C91 C92 H92 119.3
C93 C92 C91 121.4(3)
C93 C92 H92 119.3
C88 C93 H93 119.5
C92 C93 C88 121.1(3)
C92 C93 H93 119.5
C91 C94 H94 108.1
C91 C94 C96 109.5(4)
C95 C94 C91 113.5(4)
C95 C94 H94 108.1
C95 C94 C96 109.6(4)
C96 C94 H94 108.1
C94 C95 H95A 109.5
C94 C95 H95B 109.5
C94 C95 H95C 109.5
H95A C95 H95B 109.5
H95A C95 H95C 109.5
H95B C95 H95C 109.5
C94 C96 H96A 109.5
C94 C96 H96B 109.5
C94 C96 H96C 109.5
H96A C96 H96B 109.5
H96A C96 H96C 109.5
H96B C96 H96C 109.5
C12A C11A P1 121.4(4)
C12A C11A C16A 123.2(5)
C16A C11A P1 115.0(4)
C11A C12A H12A 120.4
C11A C12A C13A 119.2(7)
C13A C12A H12A 120.4
C12A C13A H13A 117.0
C14A C13A C12A 126.1(7)
C14A C13A H13A 117.0
C13A C14A H14A 122.7
C13A C14A C15A 114.5(5)
C15A C14A H14A 122.7
C14A C15A H15A 120.2
C16A C15A C14A 119.5(6)
C16A C15A H15A 120.2
C11A C16A H16A 122.0
C15A C16A C11A 115.9(6)
C15A C16A H16A 122.0
C13B C12B H12B 116.8
C12B C13B H13B 121.1
C16B C15B H15B 122.1
C15B C16B H16B 119.4
C6A C5A P1 121.9(3)
C6A C5A C10A 115.5(4)
C10A C5A P1 121.0(4)
C5A C6A H6A 118.6
C7A C6A C5A 122.8(4)
C7A C6A H6A 118.6
C6A C7A H7A 120.0
C6A C7A C8A 120.0(5)
C8A C7A H7A 120.0
C9B C8B H8B 119.0
C10A C9A H9A 119.2
C8A C9A H9A 119.2
C8A C9A C10A 121.6(9)
C5A C10A H10A 119.6
C9A C10A C5A 120.8(7)
C9A C10A H10A 119.6
C7A C8A H8A 121.3
C9A C8A C7A 117.4(9)
C9A C8A H8A 121.3
C8B C9B H9B 120.1
C8B C9B C10B 119.7(8)
C10B C9B H9B 120.1
C9B C10B H10B 121.2
C85A C86A H86A 109.5
C85A C86A H86B 109.5
C85A C86A H86C 109.5
H86A C86A H86B 109.5
H86A C86A H86C 109.5
H86B C86A H86C 109.5
C85A C87A H87A 109.5
C85A C87A H87B 109.5
C85A C87A H87C 109.5
H87A C87A H87B 109.5
H87A C87A H87C 109.5
H87B C87A H87C 109.5
H86D C86B H86E 109.5
H86D C86B H86F 109.5
H86E C86B H86F 109.5
H87D C87B H87E 109.5
H87D C87B H87F 109.5
H87E C87B H87F 109.5
C41 C44A H44A 105.7
C41 C44A C45A 114.7(4)
C46A C44A C41 112.2(4)
C46A C44A H44A 105.7
C46A C44A C45A 111.9(5)
C45A C44A H44A 105.7
C44A C45A H45A 109.5
C44A C45A H45B 109.5
C44A C45A H45C 109.5
H45A C45A H45B 109.5
H45A C45A H45C 109.5
H45B C45A H45C 109.5
H46D C46B H46E 109.5
H46D C46B H46F 109.5
H46E C46B H46F 109.5
H45D C45B H45E 109.5
H45D C45B H45F 109.5
H45E C45B H45F 109.5

loop_
_geom_bond_atom_site_label_1
_geom_bond_atom_site_label_2
_geom_bond_distance
Sm1 N1 2.509(2)
Sm1 N2 2.471(3)
Sm1 N3 2.614(3)
Sm1 N11 2.466(2)
Sm1 N12 2.469(3)
Sm1 N13 2.472(3)
Sm1 C29 3.048(3)
Sm1 C34 2.603(3)
P1 N2 1.577(3)
P1 C1 1.770(3)
P1 C11A 1.823(3)
P1 C5A 1.809(4)
P2 N3 1.598(3)
P2 C4 1.765(3)
P2 C17 1.813(3)
P2 C23 1.829(3)
P11 N12 1.604(3)
P11 C51 1.768(3)
P11 C55 1.815(3)
P11 C61 1.812(3)
P12 N13 1.593(2)
P12 C54 1.778(3)
P12 C67 1.814(3)
P12 C73 1.809(3)
N1 C1 1.370(4)
N1 C4 1.363(4)
N2 C29 1.427(4)
N3 C38 1.430(4)
N11 C51 1.364(4)
N11 C54 1.355(4)
N12 C79 1.434(4)
N13 C88 1.422(4)
C1 C2 1.387(5)
C2 H2 0.9500
C2 C3 1.375(5)
C3 H3 0.9500
C3 C4 1.388(4)
C17 C18 1.377(5)
C17 C22 1.406(5)
C18 H18 0.9500
C18 C19 1.402(5)
C19 H19 0.9500
C19 C20 1.367(5)
C20 H20 0.9500
C20 C21 1.376(5)
C21 H21 0.9500
C21 C22 1.376(5)
C22 H22 0.9500
C23 C24 1.383(5)
C23 C28 1.379(5)
C24 H24 0.9500
C24 C25 1.376(5)
C25 H25 0.9500
C25 C26 1.388(5)
C26 H26 0.9500
C26 C27 1.378(5)
C27 H27 0.9500
C27 C28 1.392(5)
C28 H28 0.9500
C29 C30 1.389(4)
C29 C34 1.402(4)
C30 H30 0.9500
C30 C31 1.391(5)
C31 H31 0.9500
C31 C32 1.384(5)
C32 C33 1.413(5)
C32 C35 1.519(5)
C33 H33 0.9500
C33 C34 1.387(5)
C35 H35 1.0000
C35 C36 1.484(6)
C35 C37 1.518(6)
C36 H36A 0.9800
C36 H36B 0.9800
C36 H36C 0.9800
C37 H37A 0.9800
C37 H37B 0.9800
C37 H37C 0.9800
C38 C39 1.382(5)
C38 C43 1.394(4)
C39 H39 0.9500
C39 C40 1.392(5)
C40 H40 0.9500
C40 C41 1.386(5)
C41 C42 1.386(5)
C41 C44A 1.522(5)
C42 H42 0.9500
C42 C43 1.395(4)
C43 H43 0.9500
C46A H46A 0.9800
C46A H46B 0.9800
C46A H46C 0.9800
C46A C44A 1.469(8)
C51 C52 1.394(4)
C52 H52 0.9500
C52 C53 1.384(5)
C53 H53 0.9500
C53 C54 1.399(4)
C55 C56 1.368(5)
C55 C60 1.382(5)
C56 H56 0.9500
C56 C57 1.391(6)
C57 H57 0.9500
C57 C58 1.364(6)
C58 H58 0.9500
C58 C59 1.357(6)
C59 H59 0.9500
C59 C60 1.388(5)
C60 H60 0.9500
C61 C62 1.407(5)
C61 C66 1.386(5)
C62 H62 0.9500
C62 C63 1.376(5)
C63 H63 0.9500
C63 C64 1.374(5)
C64 H64 0.9500
C64 C65 1.372(5)
C65 H65 0.9500
C65 C66 1.399(5)
C66 H66 0.9500
C67 C68 1.380(5)
C67 C72 1.372(5)
C68 H68 0.9500
C68 C69 1.376(5)
C69 H69 0.9500
C69 C70 1.365(5)
C70 H70 0.9500
C70 C71 1.360(6)
C71 H71 0.9500
C71 C72 1.383(5)
C72 H72 0.9500
C73 C74 1.391(5)
C73 C78 1.403(5)
C74 H74 0.9500
C74 C75 1.389(6)
C75 H75 0.9500
C75 C76 1.367(6)
C76 H76 0.9500
C76 C77 1.356(6)
C77 H77 0.9500
C77 C78 1.367(6)
C78 H78 0.9500
C79 C80 1.379(5)
C79 C84 1.379(5)
C80 H80 0.9500
C80 C81 1.374(5)
C81 H81 0.9500
C81 C82 1.372(6)
C82 C83 1.362(6)
C82 C85A 1.539(6)
C83 H83 0.9500
C83 C84 1.387(5)
C84 H84 0.9500
C85A H85A 1.0000
C85A C86A 1.438(11)
C85A C87A 1.637(11)
C88 C89 1.392(5)
C88 C93 1.391(4)
C89 H89 0.9500
C89 C90 1.388(5)
C90 H90 0.9500
C90 C91 1.381(5)
C91 C92 1.386(5)
C91 C94 1.523(5)
C92 H92 0.9500
C92 C93 1.380(5)
C93 H93 0.9500
C94 H94 1.0000
C94 C95 1.502(7)
C94 C96 1.524(7)
C95 H95A 0.9800
C95 H95B 0.9800
C95 H95C 0.9800
C96 H96A 0.9800
C96 H96B 0.9800
C96 H96C 0.9800
C11A C12A 1.284(8)
C11A C16A 1.438(7)
C12A H12A 0.9500
C12A C13A 1.392(10)
C13A H13A 0.9500
C13A C14A 1.287(9)
C14A H14A 0.9500
C14A C15A 1.529(9)
C15A H15A 0.9500
C15A C16A 1.395(9)
C16A H16A 0.9500
C12B H12B 0.9500
C12B C13B 1.357(12)
C13B H13B 0.9500
C15B H15B 0.9500
C15B C16B 1.382(11)
C16B H16B 0.9500
C5A C6A 1.369(5)
C5A C10A 1.431(8)
C6A H6A 0.9500
C6A C7A 1.364(5)
C7A H7A 0.9500
C7A C8A 1.436(11)
C8B H8B 0.9500
C8B C9B 1.365(12)
C9A H9A 0.9500
C9A C10A 1.389(11)
C9A C8A 1.355(13)
C10A H10A 0.9500
C8A H8A 0.9500
C9B H9B 0.9500
C9B C10B 1.407(11)
C10B H10B 0.9500
C86A H86A 0.9800
C86A H86B 0.9800
C86A H86C 0.9800
C87A H87A 0.9800
C87A H87B 0.9800
C87A H87C 0.9800
C86B H86D 0.9800
C86B H86E 0.9800
C86B H86F 0.9800
C87B H87D 0.9800
C87B H87E 0.9800
C87B H87F 0.9800
C44A H44A 1.0000
C44A C45A 1.529(8)
C45A H45A 0.9800
C45A H45B 0.9800
C45A H45C 0.9800
C46B H46D 0.9800
C46B H46E 0.9800
C46B H46F 0.9800
C45B H45D 0.9800
C45B H45E 0.9800
C45B H45F 0.9800

loop_
_geom_torsion_atom_site_label_1
_geom_torsion_atom_site_label_2
_geom_torsion_atom_site_label_3
_geom_torsion_atom_site_label_4
_geom_torsion
Sm1 N1 C1 P1 -13.9(3)
Sm1 N1 C1 C2 171.0(2)
Sm1 N1 C4 P2 14.3(3)
Sm1 N1 C4 C3 -171.0(2)
Sm1 N2 C29 C30 176.6(3)
Sm1 N2 C29 C34 -1.4(3)
Sm1 N3 C38 C39 121.7(3)
Sm1 N3 C38 C43 -59.7(3)
Sm1 N11 C51 P11 -9.9(3)
Sm1 N11 C51 C52 165.0(2)
Sm1 N11 C54 P12 7.6(3)
Sm1 N11 C54 C53 -165.2(2)
Sm1 N12 C79 C80 -81.3(3)
Sm1 N12 C79 C84 92.7(3)
Sm1 N13 C88 C89 133.6(3)
Sm1 N13 C88 C93 -41.9(3)
Sm1 C29 C34 C33 176.5(4)
P1 N2 C29 Sm1 176.8(4)
P1 N2 C29 C30 -6.6(5)
P1 N2 C29 C34 175.4(3)
P1 C1 C2 C3 -173.7(3)
P1 C11A C12A C13A 177.9(5)
P1 C11A C16A C15A -177.5(5)
P1 C5A C6A C7A -178.2(3)
P1 C5A C10A C9A -178.9(6)
P2 N3 C38 C39 -68.6(4)
P2 N3 C38 C43 110.1(3)
P2 C17 C18 C19 -178.2(3)
P2 C17 C22 C21 178.3(3)
P2 C23 C24 C25 175.6(3)
P2 C23 C28 C27 -175.1(3)
P11 N12 C79 C80 108.5(3)
P11 N12 C79 C84 -77.4(4)
P11 C51 C52 C53 173.7(3)
P11 C55 C56 C57 -177.5(4)
P11 C55 C60 C59 176.9(3)
P11 C61 C62 C63 178.4(3)
P11 C61 C66 C65 -177.5(3)
P12 N13 C88 C89 -57.0(4)
P12 N13 C88 C93 127.6(3)
P12 C67 C68 C69 179.4(3)
P12 C67 C72 C71 178.9(4)
P12 C73 C74 C75 -173.4(3)
P12 C73 C78 C77 172.7(3)
N1 C1 C2 C3 0.2(4)
N2 P1 C1 N1 11.1(3)
N2 P1 C1 C2 -175.3(4)
N2 P1 C11A C12A -87.5(5)
N2 P1 C11A C16A 99.7(4)
N2 P1 C5A C6A 3.7(4)
N2 P1 C5A C10A 168.5(5)
N2 C29 C30 C31 -177.2(3)
N2 C29 C34 Sm1 1.3(3)
N2 C29 C34 C33 177.7(3)
N3 P2 C4 N1 -8.2(3)
N3 P2 C4 C3 178.5(3)
N3 P2 C17 C18 -121.0(3)
N3 P2 C17 C22 60.6(3)
N3 P2 C23 C24 47.7(3)
N3 P2 C23 C28 -137.7(3)
N3 C38 C39 C40 173.8(3)
N3 C38 C43 C42 -174.2(3)
N11 C51 C52 C53 0.2(4)
N12 P11 C51 N11 -2.4(3)
N12 P11 C51 C52 -175.7(3)
N12 P11 C55 C56 60.3(4)
N12 P11 C55 C60 -116.9(3)
N12 P11 C61 C62 57.8(3)
N12 P11 C61 C66 -122.1(3)
N12 C79 C80 C81 174.2(3)
N12 C79 C84 C83 -173.0(3)
N13 P12 C54 N11 5.7(3)
N13 P12 C54 C53 176.5(3)
N13 P12 C67 C68 -176.1(3)
N13 P12 C67 C72 3.0(4)
N13 P12 C73 C74 85.0(3)
N13 P12 C73 C78 -87.3(3)
N13 C88 C89 C90 -176.9(3)
N13 C88 C93 C92 175.4(3)
C1 P1 N2 Sm1 -5.1(2)
C1 P1 N2 C29 178.9(3)
C1 P1 C11A C12A 27.3(5)
C1 P1 C11A C16A -145.5(4)
C1 P1 C5A C6A -113.4(3)
C1 P1 C5A C10A 51.5(5)
C1 N1 C4 P2 -175.0(2)
C1 N1 C4 C3 -0.3(4)
C1 C2 C3 C4 -0.4(4)
C2 C3 C4 P2 173.9(3)
C2 C3 C4 N1 0.4(4)
C4 P2 N3 Sm1 0.32(19)
C4 P2 N3 C38 -169.2(2)
C4 P2 C17 C18 -0.7(3)
C4 P2 C17 C22 -179.1(3)
C4 P2 C23 C24 -68.8(3)
C4 P2 C23 C28 105.8(3)
C4 N1 C1 P1 175.2(2)
C4 N1 C1 C2 0.1(4)
C17 P2 N3 Sm1 123.71(16)
C17 P2 N3 C38 -45.8(3)
C17 P2 C4 N1 -134.0(2)
C17 P2 C4 C3 52.8(4)
C17 P2 C23 C24 174.4(3)
C17 P2 C23 C28 -11.0(3)
C17 C18 C19 C20 -0.1(5)
C18 C17 C22 C21 -0.2(5)
C18 C19 C20 C21 0.1(6)
C19 C20 C21 C22 0.0(6)
C20 C21 C22 C17 0.1(5)
C22 C17 C18 C19 0.2(5)
C23 P2 N3 Sm1 -115.97(16)
C23 P2 N3 C38 74.5(3)
C23 P2 C4 N1 115.1(2)
C23 P2 C4 C3 -58.1(4)
C23 P2 C17 C18 111.7(3)
C23 P2 C17 C22 -66.7(3)
C23 C24 C25 C26 -1.0(5)
C24 C23 C28 C27 -0.6(5)
C24 C25 C26 C27 1.1(6)
C25 C26 C27 C28 -0.9(6)
C26 C27 C28 C23 0.7(6)
C28 C23 C24 C25 0.8(5)
C29 C30 C31 C32 0.3(5)
C30 C29 C34 Sm1 -176.8(3)
C30 C29 C34 C33 -0.3(5)
C30 C31 C32 C33 -1.4(5)
C30 C31 C32 C35 179.7(3)
C31 C32 C33 C34 1.7(5)
C31 C32 C35 C36 69.5(5)
C31 C32 C35 C37 -51.4(5)
C32 C33 C34 Sm1 172.0(3)
C32 C33 C34 C29 -0.9(5)
C33 C32 C35 C36 -109.4(4)
C33 C32 C35 C37 129.8(4)
C34 C29 C30 C31 0.6(5)
C35 C32 C33 C34 -179.4(3)
C38 C39 C40 C41 1.5(5)
C39 C38 C43 C42 4.5(5)
C39 C40 C41 C42 2.3(5)
C39 C40 C41 C44A -174.7(3)
C40 C41 C42 C43 -2.6(5)
C40 C41 C44A C46A 116.3(6)
C40 C41 C44A C45A -12.7(7)
C41 C42 C43 C38 -0.8(5)
C42 C41 C44A C46A -60.5(6)
C42 C41 C44A C45A 170.4(5)
C43 C38 C39 C40 -4.8(5)
C51 P11 N12 Sm1 13.6(2)
C51 P11 N12 C79 -177.1(2)
C51 P11 C55 C56 -55.1(3)
C51 P11 C55 C60 127.7(3)
C51 P11 C61 C62 176.1(3)
C51 P11 C61 C66 -3.8(3)
C51 N11 C54 P12 172.8(2)
C51 N11 C54 C53 0.0(3)
C51 C52 C53 C54 -0.2(4)
C52 C53 C54 P12 -171.0(3)
C52 C53 C54 N11 0.1(4)
C54 P12 N13 Sm1 -16.70(19)
C54 P12 N13 C88 175.2(3)
C54 P12 C67 C68 -59.7(3)
C54 P12 C67 C72 119.4(3)
C54 P12 C73 C74 -33.5(3)
C54 P12 C73 C78 154.2(3)
C54 N11 C51 P11 -175.0(2)
C54 N11 C51 C52 -0.1(3)
C55 P11 N12 Sm1 -103.41(19)
C55 P11 N12 C79 65.9(3)
C55 P11 C51 N11 119.3(2)
C55 P11 C51 C52 -54.0(4)
C55 P11 C61 C62 -68.2(3)
C55 P11 C61 C66 111.8(3)
C55 C56 C57 C58 -0.8(8)
C56 C55 C60 C59 -0.2(6)
C56 C57 C58 C59 2.1(8)
C57 C58 C59 C60 -2.4(7)
C58 C59 C60 C55 1.4(6)
C60 C55 C56 C57 -0.1(7)
C61 P11 N12 Sm1 135.57(16)
C61 P11 N12 C79 -55.1(3)
C61 P11 C51 N11 -126.6(2)
C61 P11 C51 C52 60.1(4)
C61 P11 C55 C56 -173.5(3)
C61 P11 C55 C60 9.3(4)
C61 C62 C63 C64 -0.1(5)
C62 C61 C66 C65 2.5(5)
C62 C63 C64 C65 1.0(6)
C63 C64 C65 C66 -0.1(6)
C64 C65 C66 C61 -1.7(5)
C66 C61 C62 C63 -1.7(5)
C67 P12 N13 Sm1 102.40(18)
C67 P12 N13 C88 -65.7(3)
C67 P12 C54 N11 -116.7(2)
C67 P12 C54 C53 54.1(4)
C67 P12 C73 C74 -149.7(3)
C67 P12 C73 C78 38.1(3)
C67 C68 C69 C70 1.2(7)
C68 C67 C72 C71 -2.0(6)
C68 C69 C70 C71 -1.1(7)
C69 C70 C71 C72 -0.5(8)
C70 C71 C72 C67 2.1(7)
C72 C67 C68 C69 0.4(6)
C73 P12 N13 Sm1 -138.24(16)
C73 P12 N13 C88 53.6(3)
C73 P12 C54 N11 131.3(2)
C73 P12 C54 C53 -57.9(4)
C73 P12 C67 C68 57.1(3)
C73 P12 C67 C72 -123.8(3)
C73 C74 C75 C76 1.9(7)
C74 C73 C78 C77 0.3(6)
C74 C75 C76 C77 -2.1(7)
C75 C76 C77 C78 1.3(7)
C76 C77 C78 C73 -0.4(6)
C78 C73 C74 C75 -1.0(5)
C79 C80 C81 C82 -1.0(7)
C80 C79 C84 C83 1.2(6)
C80 C81 C82 C83 1.1(7)
C80 C81 C82 C85A -174.5(4)
C81 C82 C83 C84 -0.1(7)
C81 C82 C85A C86A -118.6(8)
C81 C82 C85A C87A 121.6(6)
C82 C83 C84 C79 -1.1(7)
C83 C82 C85A C86A 65.8(9)
C83 C82 C85A C87A -53.9(7)
C84 C79 C80 C81 -0.2(6)
C85A C82 C83 C84 175.6(4)
C88 C89 C90 C91 1.3(6)
C89 C88 C93 C92 -0.3(5)
C89 C90 C91 C92 0.7(6)
C89 C90 C91 C94 -178.8(4)
C90 C91 C92 C93 -2.4(6)
C90 C91 C94 C95 -135.7(5)
C90 C91 C94 C96 101.5(5)
C91 C92 C93 C88 2.3(6)
C92 C91 C94 C95 44.8(6)
C92 C91 C94 C96 -77.9(6)
C93 C88 C89 C90 -1.5(5)
C94 C91 C92 C93 177.0(4)
C11A P1 N2 Sm1 112.1(2)
C11A P1 N2 C29 -63.9(4)
C11A P1 C1 N1 -112.1(3)
C11A P1 C1 C2 61.6(4)
C11A P1 C5A C6A 131.3(3)
C11A P1 C5A C10A -63.9(5)
C11A C12A C13A C14A -1.3(13)
C12A C11A C16A C15A 9.9(9)
C12A C13A C14A C15A 10.4(11)
C13A C14A C15A C16A -9.3(9)
C14A C15A C16A C11A 0.0(9)
C16A C11A C12A C13A -9.9(10)
C5A P1 N2 Sm1 -126.9(2)
C5A P1 N2 C29 57.1(4)
C5A P1 C1 N1 134.9(2)
C5A P1 C1 C2 -51.4(4)
C5A P1 C11A C12A 145.7(5)
C5A P1 C11A C16A -27.1(4)
C5A C6A C7A C8A -13.0(6)
C6A C5A C10A C9A -13.1(9)
C6A C7A C8A C9A 5.9(11)
C10A C5A C6A C7A 16.2(5)
C10A C9A C8A C7A -3.4(14)
C8A C9A C10A C5A 7.3(13)
C44A C41 C42 C43 174.5(3)

loop_
_smtbx_masks_void_nr
_smtbx_masks_void_average_x
_smtbx_masks_void_average_y
_smtbx_masks_void_average_z
_smtbx_masks_void_volume
_smtbx_masks_void_count_electrons
1 0.500 0.500 0.000 249.4 64.3
2 0.398 0.854 0.720 8.5 0.0
3 0.602 0.146 0.280 8.5 0.0
